data_1575553
loop_
_publ_author_name
'Yang, Wenbang'
'White, Andrew J. P.'
'Crimmin, Mark R.'

_publ_section_title
;
 Synthesis, properties, and chemoselective reactions of an AlH-BH
 functional group.
;
_journal_issue 37
_journal_name_full 'Chemical science'
_journal_page_first 17193
_journal_page_last 17199
_journal_paper_doi 10.1039/d5sc05133a
_journal_volume 16
_journal_year 2025
_chemical_formula_moiety 'C43 H64 Al B N4 O2'
_chemical_formula_sum 'C43 H64 Al B N4 O2'
_chemical_formula_weight 706.77
_space_group_crystal_system triclinic
_space_group_IT_number 2
_space_group_name_Hall '-P 1'
_space_group_name_H-M_alt 'P -1'
_atom_sites_solution_hydrogens mixed
_audit_creation_method SHELXL-2019/3
_audit_update_record
;
2025-08-22 deposited with the CCDC.	2025-08-28 downloaded from the CCDC.
;
_cell_angle_alpha 91.246(6)
_cell_angle_beta 104.782(6)
_cell_angle_gamma 107.331(7)
_cell_formula_units_Z 2
_cell_length_a 10.6201(8)
_cell_length_b 12.1477(11)
_cell_length_c 18.1465(11)
_cell_measurement_reflns_used 2687
_cell_measurement_temperature 173(2)
_cell_measurement_theta_max 72.6900
_cell_measurement_theta_min 3.8310
_cell_volume 2148.7(3)
_computing_cell_refinement 'CrysAlisPro, Rigaku OD'
_computing_data_collection 'CrysAlisPro, Rigaku OD'
_computing_data_reduction 'CrysAlisPro, Rigaku OD'
_computing_molecular_graphics 'Bruker SHELXTL'
_computing_publication_material 'CIFTAB-2014 (Sheldrick, 2017)'
_computing_structure_refinement 'SHELXL-2019/2 (Sheldrick, 2019)'
_computing_structure_solution 'SHELXS-2014 (Sheldrick, 2017)'
_diffrn_ambient_temperature 173(2)
_diffrn_detector_area_resol_mean 10.4115
_diffrn_measured_fraction_theta_full 0.982
_diffrn_measured_fraction_theta_max 0.943
_diffrn_measurement_device_type 'Agilent Xcalibur PX Ultra A'
_diffrn_measurement_method 'omega scans'
_diffrn_radiation_type CuK\a
_diffrn_radiation_wavelength 1.54184
_diffrn_reflns_av_R_equivalents 0.0586
_diffrn_reflns_av_unetI/netI 0.0866
_diffrn_reflns_Laue_measured_fraction_full 0.982
_diffrn_reflns_Laue_measured_fraction_max 0.943
_diffrn_reflns_limit_h_max 10
_diffrn_reflns_limit_h_min -13
_diffrn_reflns_limit_k_max 13
_diffrn_reflns_limit_k_min -15
_diffrn_reflns_limit_l_max 22
_diffrn_reflns_limit_l_min -16
_diffrn_reflns_number 12615
_diffrn_reflns_point_group_measured_fraction_full 0.982
_diffrn_reflns_point_group_measured_fraction_max 0.943
_diffrn_reflns_theta_full 67.684
_diffrn_reflns_theta_max 73.815
_diffrn_reflns_theta_min 3.833
_diffrn_source 'Enhance Ultra (Cu) X-ray Source'
_exptl_absorpt_coefficient_mu 0.695
_exptl_absorpt_correction_T_max 0.985
_exptl_absorpt_correction_T_min 0.919
_exptl_absorpt_correction_type analytical
_exptl_absorpt_process_details
; 
CrysAlisPro 1.171.42.49 (Rigaku Oxford Diffraction, 2022) 
Analytical numeric absorption correction using a multifaceted crystal 
model based on expressions derived by R.C. Clark & J.S. Reid. 
(Clark, R. C. & Reid, J. S. (1995). Acta Cryst. A51, 887-897) 
Empirical absorption correction using spherical harmonics, 
implemented in SCALE3 ABSPACK scaling algorithm. 
;
_exptl_crystal_colour Colourless
_exptl_crystal_density_diffrn 1.092
_exptl_crystal_description 'platy needles'
_exptl_crystal_F_000 768
_exptl_crystal_size_max 0.187
_exptl_crystal_size_mid 0.065
_exptl_crystal_size_min 0.025
_refine_diff_density_max 0.256
_refine_diff_density_min -0.229
_refine_diff_density_rms 0.040
_refine_ls_extinction_method none
_refine_ls_goodness_of_fit_ref 0.997
_refine_ls_hydrogen_treatment mixed
_refine_ls_matrix_type full
_refine_ls_number_parameters 490
_refine_ls_number_reflns 8198
_refine_ls_number_restraints 27
_refine_ls_restrained_S_all 0.997
_refine_ls_R_factor_all 0.1000
_refine_ls_R_factor_gt 0.0540
_refine_ls_shift/su_max 0.001
_refine_ls_shift/su_mean 0.000
_refine_ls_structure_factor_coef Fsqd
_refine_ls_weighting_details 'w=1/[\s^2^(Fo^2^)+(0.0445P)^2^] where P=(Fo^2^+2Fc^2^)/3'
_refine_ls_weighting_scheme calc
_refine_ls_wR_factor_gt 0.1165
_refine_ls_wR_factor_ref 0.1398
_reflns_Friedel_coverage 0.000
_reflns_number_gt 5145
_reflns_number_total 8198
_reflns_threshold_expression 'I > 2\s(I)'
_cod_data_source_file d5sc05133a3.cif
_cod_data_source_block 4
_cod_depositor_comments 'Adding full bibliography for 1575552--1575556.cif.'
_cod_database_code 1575553
_shelx_shelxl_version_number 2019/3
_shelx_space_group_comment
; 
The symmetry employed for this shelxl refinement is uniquely defined 
by the following loop, which should always be used as a source of 
symmetry information in preference to the above space-group names. 
They are only intended as comments. 
;

loop_
_space_group_symop_operation_xyz
'x, y, z'
'-x, -y, -z'

loop_
_atom_site_label
_atom_site_type_symbol
_atom_site_fract_x
_atom_site_fract_y
_atom_site_fract_z
_atom_site_U_iso_or_equiv
_atom_site_adp_type
_atom_site_occupancy
_atom_site_site_symmetry_order
_atom_site_calc_flag
_atom_site_refinement_flags_posn
_atom_site_refinement_flags_adp
_atom_site_refinement_flags_occupancy
_atom_site_disorder_assembly
_atom_site_disorder_group
Al1 Al 0.68742(7) 0.34632(6) 0.28737(4) 0.03094(16) Uani 1 1 d . . . . .
N1 N 0.67583(19) 0.26575(15) 0.37508(11) 0.0318(4) Uani 1 1 d . . . . .
C1 C 0.7371(2) 0.3205(2) 0.44597(14) 0.0360(5) Uani 1 1 d . . . . .
C2 C 0.7892(3) 0.4410(2) 0.46083(14) 0.0392(5) Uani 1 1 d . . . . .
H2A H 0.843594 0.470595 0.511618 0.047 Uiso 1 1 calc R U . . .
C3 C 0.7711(2) 0.5231(2) 0.41048(14) 0.0379(5) Uani 1 1 d . . . . .
N3 N 0.71361(19) 0.49568(15) 0.33474(11) 0.0330(4) Uani 1 1 d . . . . .
C4 C 0.7527(3) 0.2515(2) 0.51336(16) 0.0515(7) Uani 1 1 d . . . . .
H4A H 0.663284 0.196616 0.512387 0.077 Uiso 1 1 calc R U . . .
H4B H 0.788299 0.303994 0.560904 0.077 Uiso 1 1 calc R U . . .
H4C H 0.816775 0.208703 0.510802 0.077 Uiso 1 1 calc R U . . .
C5 C 0.8187(3) 0.6484(2) 0.44404(17) 0.0551(7) Uani 1 1 d . . . . .
H5A H 0.896968 0.692286 0.426245 0.083 Uiso 1 1 calc R U . . .
H5B H 0.846259 0.652576 0.500110 0.083 Uiso 1 1 calc R U . . .
H5C H 0.743631 0.681422 0.427515 0.083 Uiso 1 1 calc R U . . .
C6 C 0.6051(2) 0.14173(19) 0.36453(14) 0.0353(5) Uani 1 1 d . . . . .
C7 C 0.4653(3) 0.1027(2) 0.36269(17) 0.0450(6) Uani 1 1 d D . . . .
C8 C 0.3973(3) -0.0166(2) 0.3490(2) 0.0582(8) Uani 1 1 d . . . . .
H8A H 0.302925 -0.044787 0.347281 0.070 Uiso 1 1 calc R U . . .
C9 C 0.4639(3) -0.0937(3) 0.3379(2) 0.0642(9) Uani 1 1 d . . . . .
H9A H 0.415375 -0.174324 0.328011 0.077 Uiso 1 1 calc R U . . .
C10 C 0.6006(3) -0.0546(2) 0.34099(19) 0.0563(8) Uani 1 1 d . . . . .
H10A H 0.645807 -0.109000 0.333649 0.068 Uiso 1 1 calc R U . . .
C11 C 0.6746(3) 0.0636(2) 0.35474(15) 0.0410(6) Uani 1 1 d . . . . .
C12 C 0.3831(6) 0.1846(5) 0.3669(7) 0.0528(18) Uani 0.68(2) 1 d D U P A 1
H12A H 0.437558 0.262936 0.357418 0.063 Uiso 0.68(2) 1 calc R U P A 1
C13 C 0.2444(7) 0.1515(9) 0.3089(7) 0.071(2) Uani 0.68(2) 1 d D U P A 1
H13A H 0.198388 0.208549 0.315528 0.106 Uiso 0.68(2) 1 calc R U P A 1
H13B H 0.255963 0.150020 0.257089 0.106 Uiso 0.68(2) 1 calc R U P A 1
H13C H 0.188722 0.074609 0.316576 0.106 Uiso 0.68(2) 1 calc R U P A 1
C14 C 0.3685(9) 0.1943(14) 0.4482(6) 0.103(4) Uani 0.68(2) 1 d D U P A 1
H14A H 0.459334 0.215756 0.485047 0.155 Uiso 0.68(2) 1 calc R U P A 1
H14B H 0.325153 0.253814 0.453351 0.155 Uiso 0.68(2) 1 calc R U P A 1
H14C H 0.311455 0.119538 0.458222 0.155 Uiso 0.68(2) 1 calc R U P A 1
C12' C 0.3958(15) 0.1824(12) 0.3942(8) 0.045(3) Uiso 0.32(2) 1 d D U P A 2
H12B H 0.459430 0.263885 0.403979 0.053 Uiso 0.32(2) 1 calc R U P A 2
C13' C 0.2658(19) 0.1774(15) 0.3321(9) 0.060(4) Uiso 0.32(2) 1 d D U P A 2
H13D H 0.289456 0.200000 0.284639 0.090 Uiso 0.32(2) 1 calc R U P A 2
H13E H 0.201751 0.098249 0.322964 0.090 Uiso 0.32(2) 1 calc R U P A 2
H13F H 0.222719 0.230736 0.348880 0.090 Uiso 0.32(2) 1 calc R U P A 2
C14' C 0.3590(17) 0.1477(15) 0.4670(8) 0.070(4) Uiso 0.32(2) 1 d D U P A 2
H14D H 0.442299 0.150834 0.506982 0.105 Uiso 0.32(2) 1 calc R U P A 2
H14E H 0.315922 0.201032 0.483713 0.105 Uiso 0.32(2) 1 calc R U P A 2
H14F H 0.294955 0.068545 0.457797 0.105 Uiso 0.32(2) 1 calc R U P A 2
C15 C 0.8248(3) 0.1015(2) 0.35740(17) 0.0466(6) Uani 1 1 d . . . . .
H15A H 0.861480 0.187521 0.370553 0.056 Uiso 1 1 calc R U . . .
C16 C 0.9080(4) 0.0472(3) 0.4190(2) 0.0693(9) Uani 1 1 d . . . . .
H16A H 0.893131 0.063861 0.468655 0.104 Uiso 1 1 calc R U . . .
H16B H 1.005647 0.079791 0.422158 0.104 Uiso 1 1 calc R U . . .
H16C H 0.878382 -0.036959 0.405752 0.104 Uiso 1 1 calc R U . . .
C17 C 0.8441(3) 0.0746(3) 0.27914(19) 0.0579(8) Uani 1 1 d . . . . .
H17A H 0.819767 -0.009484 0.267607 0.087 Uiso 1 1 calc R U . . .
H17B H 0.940127 0.111361 0.279871 0.087 Uiso 1 1 calc R U . . .
H17C H 0.784889 0.104787 0.239743 0.087 Uiso 1 1 calc R U . . .
C18 C 0.6775(3) 0.58146(19) 0.28722(14) 0.0365(5) Uani 1 1 d . . . . .
C19 C 0.7755(3) 0.6596(2) 0.25767(14) 0.0381(5) Uani 1 1 d . . . . .
C20 C 0.7336(3) 0.7369(2) 0.20914(16) 0.0478(6) Uani 1 1 d . . . . .
H20A H 0.798384 0.789581 0.188532 0.057 Uiso 1 1 calc R U . . .
C21 C 0.6001(3) 0.7383(3) 0.19048(18) 0.0551(7) Uani 1 1 d . . . . .
H21A H 0.573522 0.791883 0.157508 0.066 Uiso 1 1 calc R U . . .
C22 C 0.5045(3) 0.6611(3) 0.21997(18) 0.0532(7) Uani 1 1 d . . . . .
H22A H 0.412549 0.662674 0.206992 0.064 Uiso 1 1 calc R U . . .
C23 C 0.5409(3) 0.5817(2) 0.26814(16) 0.0435(6) Uani 1 1 d . . . . .
C24 C 0.9238(3) 0.6610(2) 0.27536(17) 0.0455(6) Uani 1 1 d . . . . .
H24A H 0.939422 0.608768 0.316205 0.055 Uiso 1 1 calc R U . . .
C25 C 1.0244(3) 0.7830(3) 0.3046(2) 0.0670(9) Uani 1 1 d . . . . .
H25A H 1.013469 0.834633 0.264303 0.101 Uiso 1 1 calc R U . . .
H25B H 1.118499 0.779740 0.318233 0.101 Uiso 1 1 calc R U . . .
H25C H 1.005362 0.812671 0.349851 0.101 Uiso 1 1 calc R U . . .
C26 C 0.9514(3) 0.6148(3) 0.2040(2) 0.0618(8) Uani 1 1 d . . . . .
H26A H 0.885332 0.537766 0.184751 0.093 Uiso 1 1 calc R U . . .
H26B H 1.044702 0.609513 0.217166 0.093 Uiso 1 1 calc R U . . .
H26C H 0.942000 0.667631 0.164364 0.093 Uiso 1 1 calc R U . . .
C27 C 0.4330(3) 0.4983(3) 0.2988(2) 0.0567(8) Uani 1 1 d . . . . .
H27A H 0.461389 0.427215 0.307903 0.068 Uiso 1 1 calc R U . . .
C28 C 0.2918(3) 0.4597(4) 0.2422(3) 0.0914(14) Uani 1 1 d . . . . .
H28A H 0.252260 0.523303 0.239220 0.137 Uiso 1 1 calc R U . . .
H28B H 0.232521 0.392620 0.259199 0.137 Uiso 1 1 calc R U . . .
H28C H 0.299464 0.438188 0.191515 0.137 Uiso 1 1 calc R U . . .
C29 C 0.4296(5) 0.5471(4) 0.3759(3) 0.0909(13) Uani 1 1 d . . . . .
H29A H 0.520469 0.564567 0.412376 0.136 Uiso 1 1 calc R U . . .
H29B H 0.362035 0.489911 0.395076 0.136 Uiso 1 1 calc R U . . .
H29C H 0.404213 0.618268 0.369846 0.136 Uiso 1 1 calc R U . . .
B30 B 0.5165(2) 0.2745(2) 0.18966(16) 0.0371(6) Uani 1 1 d D . . . .
H30 H 0.4127(3) 0.2724(9) 0.1943(5) 0.050(8) Uiso 1 1 d D . . . .
N31 N 0.5170(2) 0.22717(17) 0.11953(12) 0.0381(5) Uani 1 1 d . . . . .
C32 C 0.6414(3) 0.2228(2) 0.09871(15) 0.0423(6) Uani 1 1 d . . . . .
H32A H 0.623556 0.144950 0.072778 0.051 Uiso 1 1 calc R U . . .
H32B H 0.717263 0.234586 0.146056 0.051 Uiso 1 1 calc R U . . .
C33 C 0.6851(3) 0.3133(2) 0.04671(17) 0.0495(6) Uani 1 1 d . . . . .
H33A H 0.606297 0.306746 0.001842 0.059 Uiso 1 1 calc R U . . .
H33B H 0.712480 0.391336 0.074608 0.059 Uiso 1 1 calc R U . . .
N34 N 0.7997(3) 0.3008(2) 0.02003(14) 0.0543(6) Uani 1 1 d . . . . .
C35 C 0.3905(3) 0.1713(2) 0.06121(14) 0.0396(5) Uani 1 1 d . . . . .
C36 C 0.3147(3) 0.2361(2) 0.01880(16) 0.0465(6) Uani 1 1 d . . . . .
C37 C 0.1910(3) 0.1770(3) -0.03531(16) 0.0522(7) Uani 1 1 d . . . . .
H37A H 0.137773 0.220694 -0.063235 0.063 Uiso 1 1 calc R U . . .
C38 C 0.1433(3) 0.0579(3) -0.04971(16) 0.0518(7) Uani 1 1 d . . . . .
C39 C 0.2198(3) -0.0041(2) -0.00601(16) 0.0488(7) Uani 1 1 d . . . . .
H39A H 0.187878 -0.086385 -0.014680 0.059 Uiso 1 1 calc R U . . .
C40 C 0.3414(3) 0.0497(2) 0.05004(15) 0.0435(6) Uani 1 1 d . . . . .
C41 C 0.3622(4) 0.3671(3) 0.0297(2) 0.0665(9) Uani 1 1 d . . . . .
H41A H 0.462689 0.396104 0.045171 0.100 Uiso 1 1 calc R U . . .
H41B H 0.327408 0.393528 0.069623 0.100 Uiso 1 1 calc R U . . .
H41C H 0.327333 0.396745 -0.018505 0.100 Uiso 1 1 calc R U . . .
C42 C 0.0111(3) -0.0028(3) -0.11041(18) 0.0682(9) Uani 1 1 d . . . . .
H42A H -0.046773 0.047765 -0.119548 0.102 Uiso 1 1 calc R U . . .
H42B H -0.037437 -0.074976 -0.092939 0.102 Uiso 1 1 calc R U . . .
H42C H 0.031809 -0.020647 -0.158060 0.102 Uiso 1 1 calc R U . . .
C43 C 0.4143(3) -0.0238(2) 0.09913(18) 0.0570(8) Uani 1 1 d . . . . .
H43A H 0.492336 -0.027793 0.080973 0.086 Uiso 1 1 calc R U . . .
H43B H 0.350531 -0.102197 0.095692 0.086 Uiso 1 1 calc R U . . .
H43C H 0.447207 0.010816 0.152535 0.086 Uiso 1 1 calc R U . . .
C44 C 0.9266(3) 0.3282(3) 0.08042(19) 0.0607(8) Uani 1 1 d . . . . .
H44A H 0.953430 0.409306 0.101674 0.091 Uiso 1 1 calc R U . . .
H44B H 0.998710 0.316461 0.059541 0.091 Uiso 1 1 calc R U . . .
H44C H 0.913804 0.277510 0.120967 0.091 Uiso 1 1 calc R U . . .
C45 C 0.8194(4) 0.3707(4) -0.0419(2) 0.0858(12) Uani 1 1 d . . . . .
H45A H 0.892679 0.357465 -0.060941 0.129 Uiso 1 1 calc R U . . .
H45B H 0.844797 0.452813 -0.023279 0.129 Uiso 1 1 calc R U . . .
H45C H 0.734086 0.349297 -0.083481 0.129 Uiso 1 1 calc R U . . .
O51 O 0.84377(17) 0.35157(15) 0.26588(11) 0.0430(4) Uani 1 1 d . . . . .
C52 C 0.9672(3) 0.3786(2) 0.30281(16) 0.0421(6) Uani 1 1 d . . . . .
H52A H 1.027128 0.371702 0.273280 0.051 Uiso 1 1 calc R U . . .
O53 O 1.0212(3) 0.4107(3) 0.36735(15) 0.0844(8) Uani 1 1 d . . . . .

loop_
_atom_site_aniso_label
_atom_site_aniso_U_11
_atom_site_aniso_U_22
_atom_site_aniso_U_33
_atom_site_aniso_U_23
_atom_site_aniso_U_13
_atom_site_aniso_U_12
Al1 0.0299(3) 0.0296(3) 0.0326(4) 0.0006(3) 0.0092(3) 0.0079(3)
N1 0.0291(9) 0.0300(9) 0.0338(10) 0.0007(8) 0.0065(8) 0.0075(7)
C1 0.0338(12) 0.0409(12) 0.0341(13) 0.0056(10) 0.0092(10) 0.0128(10)
C2 0.0400(13) 0.0421(13) 0.0298(12) -0.0042(10) 0.0065(10) 0.0080(10)
C3 0.0366(12) 0.0333(12) 0.0420(14) -0.0031(10) 0.0125(11) 0.0073(10)
N3 0.0334(10) 0.0300(9) 0.0341(10) -0.0008(8) 0.0076(8) 0.0092(8)
C4 0.0602(18) 0.0512(15) 0.0402(15) 0.0101(12) 0.0105(13) 0.0156(13)
C5 0.069(2) 0.0388(14) 0.0503(17) -0.0075(12) 0.0146(15) 0.0094(13)
C6 0.0354(12) 0.0323(11) 0.0371(13) 0.0041(9) 0.0132(10) 0.0062(9)
C7 0.0361(13) 0.0421(13) 0.0549(16) 0.0057(12) 0.0149(12) 0.0073(11)
C8 0.0442(15) 0.0412(14) 0.082(2) 0.0048(14) 0.0246(15) -0.0025(12)
C9 0.065(2) 0.0366(14) 0.089(3) 0.0070(15) 0.0319(18) 0.0050(14)
C10 0.0629(19) 0.0364(13) 0.077(2) 0.0099(13) 0.0301(16) 0.0172(13)
C11 0.0424(14) 0.0374(12) 0.0463(15) 0.0084(11) 0.0154(12) 0.0139(10)
C12 0.030(2) 0.055(3) 0.073(6) 0.005(3) 0.019(3) 0.0106(18)
C13 0.036(3) 0.078(5) 0.098(6) 0.010(5) 0.016(3) 0.018(3)
C14 0.096(5) 0.143(9) 0.093(6) -0.026(6) 0.037(4) 0.063(6)
C15 0.0439(14) 0.0419(13) 0.0628(18) 0.0148(12) 0.0207(13) 0.0206(11)
C16 0.063(2) 0.073(2) 0.081(2) 0.0265(18) 0.0161(18) 0.0376(17)
C17 0.0593(18) 0.0534(16) 0.073(2) 0.0099(15) 0.0316(16) 0.0237(14)
C18 0.0400(13) 0.0311(11) 0.0391(13) -0.0018(9) 0.0106(10) 0.0131(10)
C19 0.0427(13) 0.0312(11) 0.0381(13) 0.0008(9) 0.0094(11) 0.0097(10)
C20 0.0570(16) 0.0399(13) 0.0487(16) 0.0106(11) 0.0159(13) 0.0169(12)
C21 0.0632(19) 0.0519(15) 0.0550(18) 0.0146(13) 0.0104(15) 0.0293(14)
C22 0.0479(16) 0.0564(16) 0.0597(18) 0.0047(14) 0.0091(14) 0.0281(13)
C23 0.0411(13) 0.0390(13) 0.0516(16) -0.0006(11) 0.0124(12) 0.0151(11)
C24 0.0404(14) 0.0389(13) 0.0567(17) 0.0129(12) 0.0144(12) 0.0103(11)
C25 0.0515(17) 0.0459(16) 0.084(2) 0.0216(16) 0.0020(17) -0.0009(13)
C26 0.0624(19) 0.072(2) 0.070(2) 0.0264(17) 0.0360(17) 0.0328(16)
C27 0.0442(15) 0.0545(16) 0.083(2) 0.0120(15) 0.0265(15) 0.0240(13)
C28 0.0381(17) 0.091(3) 0.148(4) 0.032(3) 0.030(2) 0.0202(17)
C29 0.109(3) 0.088(3) 0.104(3) 0.022(2) 0.072(3) 0.035(2)
B30 0.0380(14) 0.0357(13) 0.0374(15) 0.0025(11) 0.0099(12) 0.0115(11)
N31 0.0397(11) 0.0384(10) 0.0325(11) 0.0018(8) 0.0077(9) 0.0087(9)
C32 0.0443(14) 0.0438(13) 0.0405(14) 0.0001(11) 0.0142(11) 0.0144(11)
C33 0.0457(15) 0.0478(15) 0.0502(16) 0.0044(12) 0.0139(13) 0.0068(12)
N34 0.0520(14) 0.0558(14) 0.0512(14) 0.0060(11) 0.0209(12) 0.0056(11)
C35 0.0434(13) 0.0413(13) 0.0315(12) 0.0029(10) 0.0084(11) 0.0110(10)
C36 0.0520(16) 0.0496(14) 0.0400(14) 0.0096(11) 0.0147(12) 0.0171(12)
C37 0.0523(16) 0.0711(19) 0.0383(15) 0.0176(13) 0.0116(13) 0.0266(14)
C38 0.0457(15) 0.0690(18) 0.0346(14) -0.0013(13) 0.0094(12) 0.0108(13)
C39 0.0500(15) 0.0488(15) 0.0418(15) -0.0079(12) 0.0099(12) 0.0100(12)
C40 0.0465(14) 0.0457(14) 0.0349(13) -0.0021(11) 0.0072(11) 0.0133(11)
C41 0.078(2) 0.0519(17) 0.072(2) 0.0191(15) 0.0143(18) 0.0286(16)
C42 0.0503(17) 0.100(3) 0.0431(17) -0.0020(17) 0.0057(14) 0.0143(17)
C43 0.0605(18) 0.0413(14) 0.0591(19) 0.0040(13) 0.0024(15) 0.0132(13)
C44 0.0485(17) 0.070(2) 0.062(2) -0.0038(15) 0.0191(15) 0.0135(14)
C45 0.075(2) 0.107(3) 0.071(2) 0.034(2) 0.032(2) 0.010(2)
O51 0.0350(9) 0.0475(10) 0.0496(11) 0.0041(8) 0.0180(8) 0.0121(7)
C52 0.0348(13) 0.0433(13) 0.0456(15) 0.0028(11) 0.0125(12) 0.0074(10)
O53 0.0535(14) 0.115(2) 0.0656(17) -0.0104(15) 0.0020(12) 0.0125(13)

loop_
_atom_type_symbol
_atom_type_description
_atom_type_scat_dispersion_real
_atom_type_scat_dispersion_imag
_atom_type_scat_source
C C 0.0181 0.0091 'International Tables Vol C Tables 4.2.6.8 and 6.1.1.4'
H H 0.0000 0.0000 'International Tables Vol C Tables 4.2.6.8 and 6.1.1.4'
Al Al 0.2130 0.2455 'International Tables Vol C Tables 4.2.6.8 and 6.1.1.4'
B B 0.0090 0.0039 'International Tables Vol C Tables 4.2.6.8 and 6.1.1.4'
N N 0.0311 0.0180 'International Tables Vol C Tables 4.2.6.8 and 6.1.1.4'
O O 0.0492 0.0322 'International Tables Vol C Tables 4.2.6.8 and 6.1.1.4'

loop_
_geom_angle_atom_site_label_1
_geom_angle_atom_site_label_2
_geom_angle_atom_site_label_3
_geom_angle
_geom_angle_site_symmetry_1
_geom_angle_site_symmetry_3
_geom_angle_publ_flag
O51 Al1 N1 108.93(9) . . ?
O51 Al1 N3 106.84(9) . . ?
N1 Al1 N3 96.76(9) . . ?
O51 Al1 B30 110.72(9) . . ?
N1 Al1 B30 113.78(10) . . ?
N3 Al1 B30 118.73(10) . . ?
C1 N1 C6 120.0(2) . . ?
C1 N1 Al1 121.00(16) . . ?
C6 N1 Al1 118.97(15) . . ?
N1 C1 C2 122.9(2) . . ?
N1 C1 C4 119.9(2) . . ?
C2 C1 C4 117.3(2) . . ?
C3 C2 C1 128.0(2) . . ?
N3 C3 C2 123.0(2) . . ?
N3 C3 C5 119.6(2) . . ?
C2 C3 C5 117.4(2) . . ?
C3 N3 C18 120.36(19) . . ?
C3 N3 Al1 120.74(16) . . ?
C18 N3 Al1 118.81(15) . . ?
C11 C6 C7 121.1(2) . . ?
C11 C6 N1 120.2(2) . . ?
C7 C6 N1 118.7(2) . . ?
C8 C7 C6 117.9(3) . . ?
C8 C7 C12 118.9(3) . . ?
C6 C7 C12 122.9(3) . . ?
C8 C7 C12' 118.6(6) . . ?
C6 C7 C12' 121.8(6) . . ?
C9 C8 C7 121.4(3) . . ?
C8 C9 C10 120.2(3) . . ?
C9 C10 C11 121.3(3) . . ?
C10 C11 C6 118.1(2) . . ?
C10 C11 C15 119.0(2) . . ?
C6 C11 C15 122.9(2) . . ?
C13 C12 C7 114.7(5) . . ?
C13 C12 C14 110.5(5) . . ?
C7 C12 C14 108.7(5) . . ?
C14' C12' C13' 109.3(10) . . ?
C14' C12' C7 113.6(10) . . ?
C13' C12' C7 107.5(11) . . ?
C11 C15 C17 111.0(3) . . ?
C11 C15 C16 112.2(2) . . ?
C17 C15 C16 110.5(3) . . ?
C23 C18 C19 120.7(2) . . ?
C23 C18 N3 118.4(2) . . ?
C19 C18 N3 120.8(2) . . ?
C20 C19 C18 118.5(2) . . ?
C20 C19 C24 118.8(2) . . ?
C18 C19 C24 122.6(2) . . ?
C21 C20 C19 121.2(3) . . ?
C20 C21 C22 119.8(3) . . ?
C21 C22 C23 121.1(3) . . ?
C22 C23 C18 118.6(3) . . ?
C22 C23 C27 119.5(3) . . ?
C18 C23 C27 121.9(2) . . ?
C19 C24 C26 110.1(2) . . ?
C19 C24 C25 111.8(2) . . ?
C26 C24 C25 109.8(3) . . ?
C28 C27 C23 113.1(3) . . ?
C28 C27 C29 111.6(3) . . ?
C23 C27 C29 111.5(3) . . ?
N31 B30 Al1 127.65(16) . . ?
B30 N31 C35 121.1(2) . . ?
B30 N31 C32 124.7(2) . . ?
C35 N31 C32 114.1(2) . . ?
N31 C32 C33 112.6(2) . . ?
N34 C33 C32 112.2(2) . . ?
C45 N34 C44 110.0(3) . . ?
C45 N34 C33 110.8(3) . . ?
C44 N34 C33 113.1(2) . . ?
C36 C35 C40 120.2(2) . . ?
C36 C35 N31 121.0(2) . . ?
C40 C35 N31 118.7(2) . . ?
C35 C36 C37 118.4(3) . . ?
C35 C36 C41 122.1(3) . . ?
C37 C36 C41 119.5(3) . . ?
C38 C37 C36 122.6(3) . . ?
C37 C38 C39 117.6(3) . . ?
C37 C38 C42 121.1(3) . . ?
C39 C38 C42 121.3(3) . . ?
C38 C39 C40 122.3(3) . . ?
C39 C40 C35 118.8(3) . . ?
C39 C40 C43 119.3(2) . . ?
C35 C40 C43 121.9(2) . . ?
C52 O51 Al1 135.80(18) . . ?
O53 C52 O51 130.8(3) . . ?

loop_
_geom_bond_atom_site_label_1
_geom_bond_atom_site_label_2
_geom_bond_distance
_geom_bond_site_symmetry_2
_geom_bond_publ_flag
Al1 O51 1.7836(18) . ?
Al1 N1 1.898(2) . ?
Al1 N3 1.9020(19) . ?
Al1 B30 2.132(2) . ?
N1 C1 1.341(3) . ?
N1 C6 1.453(3) . ?
C1 C2 1.395(3) . ?
C1 C4 1.500(4) . ?
C2 C3 1.389(4) . ?
C3 N3 1.343(3) . ?
C3 C5 1.512(3) . ?
N3 C18 1.444(3) . ?
C6 C11 1.399(4) . ?
C6 C7 1.408(4) . ?
C7 C8 1.397(4) . ?
C7 C12 1.518(6) . ?
C7 C12' 1.559(12) . ?
C8 C9 1.370(5) . ?
C9 C10 1.372(4) . ?
C10 C11 1.398(4) . ?
C11 C15 1.510(4) . ?
C12 C13 1.509(7) . ?
C12 C14 1.528(8) . ?
C12' C14' 1.505(12) . ?
C12' C13' 1.528(12) . ?
C15 C17 1.528(4) . ?
C15 C16 1.530(4) . ?
C18 C23 1.403(4) . ?
C18 C19 1.411(4) . ?
C19 C20 1.393(4) . ?
C19 C24 1.520(4) . ?
C20 C21 1.376(4) . ?
C21 C22 1.389(5) . ?
C22 C23 1.390(4) . ?
C23 C27 1.520(4) . ?
C24 C26 1.529(4) . ?
C24 C25 1.534(4) . ?
C27 C28 1.516(5) . ?
C27 C29 1.520(5) . ?
B30 N31 1.387(3) . ?
N31 C35 1.445(3) . ?
N31 C32 1.479(3) . ?
C32 C33 1.509(4) . ?
C33 N34 1.465(4) . ?
N34 C45 1.443(4) . ?
N34 C44 1.446(4) . ?
C35 C36 1.395(4) . ?
C35 C40 1.403(4) . ?
C36 C37 1.398(4) . ?
C36 C41 1.511(4) . ?
C37 C38 1.378(4) . ?
C38 C39 1.385(4) . ?
C38 C42 1.512(4) . ?
C39 C40 1.389(4) . ?
C40 C43 1.512(4) . ?
O51 C52 1.250(3) . ?
C52 O53 1.165(4) . ?
